data_4305256
loop_
_publ_author_name
'V. Rajalakshmi'
'V. R. Vijayaraghavan'
'Babu Varghese'
'A. Raghavan'

_publ_section_title
;
Novel Michael Addition Products of Bis(amino acidato)metal(II) Complexes:
Synthesis, Characterization, Dye Degradation, and Oxidation Properties
;
_journal_name_full 'Inorganic Chemistry'
_journal_page_first 5821
_journal_page_last 5830
_journal_paper_doi 10.1021/ic800086y
_journal_volume 47
_journal_year 2008
_chemical_formula_moiety 'C16 H28 Cu N6 O8'
_chemical_formula_sum 'C16 H28 Cu N6 O8'
_chemical_formula_weight 495.98
_chemical_name_systematic
;
 ?
;
_space_group_IT_number 14
_symmetry_cell_setting monoclinic
_symmetry_space_group_name_Hall '-P 2ybc'
_symmetry_space_group_name_H-M 'P 1 21/c 1'
_atom_sites_solution_hydrogens geom
_atom_sites_solution_primary direct
_atom_sites_solution_secondary difmap
_audit_creation_method SHELXL-97
_cell_angle_alpha 90.00
_cell_angle_beta 99.0850(10)
_cell_angle_gamma 90.00
_cell_formula_units_Z 2
_cell_length_a 8.5659(3)
_cell_length_b 11.5298(5)
_cell_length_c 10.9835(4)
_cell_measurement_reflns_used 8371
_cell_measurement_temperature 293(2)
_cell_measurement_theta_max 25.00
_cell_measurement_theta_min 2.403
_cell_volume 1071.16(7)
_computing_cell_refinement 'APEX2/SAINT (BRUKER, 2004)'
_computing_data_collection 'APEX2 (BRUKER, 2004)'
_computing_data_reduction 'XPREP/SAINT (BRUKER, 2004)'
_computing_molecular_graphics 'ORTEP32 (WINGX)'
_computing_publication_material 'SHELXL-97 (Sheldrick, 1997)'
_computing_structure_refinement 'SHELXL-97 (Sheldrick, 1997)'
_computing_structure_solution 'SIR92 (WINGX)'
_diffrn_ambient_temperature 293(2)
_diffrn_measured_fraction_theta_full 0.999
_diffrn_measured_fraction_theta_max 0.807
_diffrn_measurement_device_type 'Bruker axs (Apex2 kappa) diffractometer'
_diffrn_measurement_method '\w and \f scan'
_diffrn_radiation_monochromator graphite
_diffrn_radiation_source 'fine-focus sealed tube'
_diffrn_radiation_type MoK\a
_diffrn_radiation_wavelength 0.71073
_diffrn_reflns_av_R_equivalents 0.0473
_diffrn_reflns_av_sigmaI/netI 0.0310
_diffrn_reflns_limit_h_max 13
_diffrn_reflns_limit_h_min -6
_diffrn_reflns_limit_k_max 16
_diffrn_reflns_limit_k_min -18
_diffrn_reflns_limit_l_max 17
_diffrn_reflns_limit_l_min -17
_diffrn_reflns_number 14942
_diffrn_reflns_theta_full 25.00
_diffrn_reflns_theta_max 37.16
_diffrn_reflns_theta_min 2.58
_diffrn_standards_decay_% 0
_exptl_absorpt_coefficient_mu 1.075
_exptl_absorpt_correction_T_max 0.8137
_exptl_absorpt_correction_T_min 0.7386
_exptl_absorpt_correction_type multi-scan
_exptl_crystal_colour Blue
_exptl_crystal_density_diffrn 1.538
_exptl_crystal_density_method 'not measured'
_exptl_crystal_description PLATE
_exptl_crystal_F_000 518
_exptl_crystal_size_max 0.30
_exptl_crystal_size_mid 0.20
_exptl_crystal_size_min 0.20
_refine_diff_density_max 0.416
_refine_diff_density_min -0.452
_refine_diff_density_rms 0.070
_refine_ls_extinction_method none
_refine_ls_goodness_of_fit_ref 1.058
_refine_ls_hydrogen_treatment mixed
_refine_ls_matrix_type full
_refine_ls_number_parameters 158
_refine_ls_number_reflns 4449
_refine_ls_number_restraints 3
_refine_ls_restrained_S_all 1.058
_refine_ls_R_factor_all 0.0427
_refine_ls_R_factor_gt 0.0327
_refine_ls_shift/su_max 0.000
_refine_ls_shift/su_mean 0.000
_refine_ls_structure_factor_coef Fsqd
_refine_ls_weighting_details 'calc w=1/[\s^2^(Fo^2^)+(0.0635P)^2^+0.0000P] where P=(Fo^2^+2Fc^2^)/3'
_refine_ls_weighting_scheme calc
_refine_ls_wR_factor_gt 0.0967
_refine_ls_wR_factor_ref 0.1015
_reflns_number_gt 3540
_reflns_number_total 4449
_reflns_threshold_expression >2sigma(I)
_cod_data_source_file ic800086y-file004_4.cif
_cod_data_source_block 4a
_cod_depositor_comments
;
The following automatic conversions were performed:
'_symmetry_cell_setting' value 'MONOCLINIC' changed to 'monoclinic'
according to '/home/saulius/struct/CIF-dictionaries/cif_core.dic'
dictionary named 'cif_core.dic' version 2.4.1 from 2010-06-29.

Automatic conversion script
Id: cif_fix_enum 1527 2010-12-29 10:47:43Z saulius 
;
_cod_database_code 4305256

loop_
_symmetry_equiv_pos_as_xyz
'x, y, z'
'-x, y+1/2, -z+1/2'
'-x, -y, -z'
'x, -y-1/2, z-1/2'

loop_
_atom_site_label
_atom_site_type_symbol
_atom_site_fract_x
_atom_site_fract_y
_atom_site_fract_z
_atom_site_U_iso_or_equiv
_atom_site_adp_type
_atom_site_occupancy
_atom_site_symmetry_multiplicity
_atom_site_calc_flag
_atom_site_refinement_flags
_atom_site_disorder_assembly
_atom_site_disorder_group
C1 C 0.75552(12) 0.06071(11) 0.82154(11) 0.0316(2) Uani 1 1 d . . .
C2 C 0.85154(12) 0.17203(10) 0.84130(11) 0.0323(2) Uani 1 1 d . . .
H2A H 0.8478 0.2120 0.7632 0.039 Uiso 1 1 calc R . .
H2B H 0.8057 0.2226 0.8968 0.039 Uiso 1 1 calc R . .
C3 C 1.10423(13) 0.11721(10) 0.79009(10) 0.0301(2) Uani 1 1 d . . .
H3A H 1.1075 0.1858 0.7394 0.036 Uiso 1 1 calc R . .
H3B H 1.0439 0.0587 0.7395 0.036 Uiso 1 1 calc R . .
C4 C 1.27161(14) 0.07305(11) 0.82731(13) 0.0358(2) Uani 1 1 d . . .
H4A H 1.3302 0.0862 0.7599 0.043 Uiso 1 1 calc R . .
H4B H 1.3223 0.1175 0.8976 0.043 Uiso 1 1 calc R . .
C5 C 1.28032(13) -0.05374(11) 0.86014(12) 0.0332(2) Uani 1 1 d . . .
C6 C 1.09313(13) 0.24505(9) 0.96891(10) 0.0287(2) Uani 1 1 d . . .
H6A H 1.1923 0.2190 1.0160 0.034 Uiso 1 1 calc R . .
H6B H 1.0246 0.2677 1.0272 0.034 Uiso 1 1 calc R . .
C7 C 1.12522(15) 0.35183(10) 0.89322(12) 0.0362(2) Uani 1 1 d . . .
H7A H 1.2095 0.3345 0.8466 0.043 Uiso 1 1 calc R . .
H7B H 1.0311 0.3705 0.8352 0.043 Uiso 1 1 calc R . .
C8 C 1.17012(15) 0.45156(12) 0.97331(14) 0.0387(3) Uani 1 1 d . . .
N1 N 1.01901(9) 0.14664(8) 0.89418(8) 0.02447(16) Uani 1 1 d . . .
N2 N 1.20308(18) 0.52914(14) 1.03449(16) 0.0534(4) Uani 1 1 d . . .
N3 N 1.42098(14) -0.10211(13) 0.86454(17) 0.0586(4) Uani 1 1 d . . .
O1 O 0.62775(10) 0.06149(10) 0.75107(10) 0.0518(3) Uani 1 1 d . . .
O2 O 0.81109(10) -0.02845(8) 0.88178(9) 0.03285(18) Uani 1 1 d . . .
O3 O 1.16325(10) -0.10851(8) 0.88127(9) 0.0389(2) Uani 1 1 d . . .
O4 O 0.50595(15) 0.16894(15) 0.52538(19) 0.0698(4) Uani 1 1 d D . .
Cu1 Cu 1.0000 0.0000 1.0000 0.02492(7) Uani 1 2 d S . .
H3C H 1.446(2) -0.175(2) 0.9011(19) 0.081(7) Uiso 1 1 d . . .
H3D H 1.502(3) -0.054(3) 0.846(2) 0.087(7) Uiso 1 1 d . . .
H4C H 0.550(4) 0.159(3) 0.4559(15) 0.156(16) Uiso 1 1 d D . .
H4D H 0.540(3) 0.1145(18) 0.5836(17) 0.121(11) Uiso 1 1 d D . .

loop_
_atom_site_aniso_label
_atom_site_aniso_U_11
_atom_site_aniso_U_22
_atom_site_aniso_U_33
_atom_site_aniso_U_23
_atom_site_aniso_U_13
_atom_site_aniso_U_12
C1 0.0295(4) 0.0363(6) 0.0286(5) 0.0048(4) 0.0034(4) -0.0018(4)
C2 0.0317(4) 0.0276(6) 0.0366(6) 0.0076(4) 0.0021(4) 0.0036(4)
C3 0.0394(5) 0.0270(5) 0.0247(5) -0.0015(4) 0.0074(4) -0.0024(4)
C4 0.0352(5) 0.0305(6) 0.0436(7) -0.0039(5) 0.0125(5) -0.0046(4)
C5 0.0339(5) 0.0313(6) 0.0348(6) -0.0039(5) 0.0062(4) -0.0006(4)
C6 0.0412(5) 0.0196(5) 0.0253(5) -0.0006(4) 0.0051(4) -0.0029(4)
C7 0.0512(6) 0.0227(5) 0.0341(6) 0.0030(5) 0.0053(5) -0.0048(4)
C8 0.0433(6) 0.0262(6) 0.0474(8) 0.0031(5) 0.0095(5) -0.0031(5)
N1 0.0300(3) 0.0203(4) 0.0228(4) 0.0006(3) 0.0033(3) -0.0007(3)
N2 0.0575(7) 0.0355(6) 0.0682(10) -0.0120(7) 0.0133(7) -0.0099(6)
N3 0.0357(5) 0.0429(8) 0.0984(12) 0.0106(8) 0.0146(6) 0.0032(5)
O1 0.0325(4) 0.0632(7) 0.0548(6) 0.0208(5) -0.0084(4) -0.0079(4)
O2 0.0349(4) 0.0280(4) 0.0333(4) 0.0030(4) -0.0019(3) -0.0056(3)
O3 0.0395(4) 0.0325(5) 0.0474(5) -0.0015(4) 0.0155(4) -0.0032(3)
O4 0.0618(8) 0.0505(9) 0.0917(10) 0.0075(8) -0.0040(7) 0.0068(5)
Cu1 0.03002(9) 0.01953(11) 0.02405(10) 0.00292(6) 0.00069(6) -0.00281(5)

loop_
_atom_type_symbol
_atom_type_description
_atom_type_scat_dispersion_real
_atom_type_scat_dispersion_imag
_atom_type_scat_source
C C 0.0033 0.0016 'International Tables Vol C Tables 4.2.6.8 and 6.1.1.4'
H H 0.0000 0.0000 'International Tables Vol C Tables 4.2.6.8 and 6.1.1.4'
N N 0.0061 0.0033 'International Tables Vol C Tables 4.2.6.8 and 6.1.1.4'
O O 0.0106 0.0060 'International Tables Vol C Tables 4.2.6.8 and 6.1.1.4'
Cu Cu 0.3201 1.2651 'International Tables Vol C Tables 4.2.6.8 and 6.1.1.4'

loop_
_geom_angle_atom_site_label_1
_geom_angle_atom_site_label_2
_geom_angle_atom_site_label_3
_geom_angle
_geom_angle_site_symmetry_1
_geom_angle_site_symmetry_3
_geom_angle_publ_flag
O1 C1 O2 123.53(11) . . ?
O1 C1 C2 119.22(11) . . ?
O2 C1 C2 117.23(10) . . ?
N1 C2 C1 110.83(9) . . ?
N1 C2 H2A 109.5 . . ?
C1 C2 H2A 109.5 . . ?
N1 C2 H2B 109.5 . . ?
C1 C2 H2B 109.5 . . ?
H2A C2 H2B 108.1 . . ?
N1 C3 C4 115.27(10) . . ?
N1 C3 H3A 108.5 . . ?
C4 C3 H3A 108.5 . . ?
N1 C3 H3B 108.5 . . ?
C4 C3 H3B 108.5 . . ?
H3A C3 H3B 107.5 . . ?
C5 C4 C3 113.58(9) . . ?
C5 C4 H4A 108.8 . . ?
C3 C4 H4A 108.8 . . ?
C5 C4 H4B 108.8 . . ?
C3 C4 H4B 108.8 . . ?
H4A C4 H4B 107.7 . . ?
O3 C5 N3 122.60(13) . . ?
O3 C5 C4 121.98(10) . . ?
N3 C5 C4 115.41(11) . . ?
N1 C6 C7 114.31(9) . . ?
N1 C6 H6A 108.7 . . ?
C7 C6 H6A 108.7 . . ?
N1 C6 H6B 108.7 . . ?
C7 C6 H6B 108.7 . . ?
H6A C6 H6B 107.6 . . ?
C8 C7 C6 110.96(10) . . ?
C8 C7 H7A 109.4 . . ?
C6 C7 H7A 109.4 . . ?
C8 C7 H7B 109.4 . . ?
C6 C7 H7B 109.4 . . ?
H7A C7 H7B 108.0 . . ?
N2 C8 C7 179.16(17) . . ?
C6 N1 C2 111.54(9) . . ?
C6 N1 C3 112.35(8) . . ?
C2 N1 C3 107.71(8) . . ?
C6 N1 Cu1 112.23(6) . . ?
C2 N1 Cu1 102.88(6) . . ?
C3 N1 Cu1 109.64(7) . . ?
C5 N3 H3C 122.4(13) . . ?
C5 N3 H3D 116.3(17) . . ?
H3C N3 H3D 120(2) . . ?
C1 O2 Cu1 114.58(8) . . ?
C5 O3 Cu1 113.18(8) . . ?
H4C O4 H4D 112(2) . . ?
O2 Cu1 O2 180.0 . 3_757 ?
O2 Cu1 N1 96.12(4) . 3_757 ?
O2 Cu1 N1 83.88(4) 3_757 3_757 ?
O2 Cu1 N1 83.88(4) . . ?
O2 Cu1 N1 96.12(4) 3_757 . ?
N1 Cu1 N1 180.0 3_757 . ?
O2 Cu1 O3 92.53(4) . . ?
O2 Cu1 O3 87.47(4) 3_757 . ?
N1 Cu1 O3 89.06(3) 3_757 . ?
N1 Cu1 O3 90.94(3) . . ?
O2 Cu1 O3 87.47(4) . 3_757 ?
O2 Cu1 O3 92.53(4) 3_757 3_757 ?
N1 Cu1 O3 90.94(3) 3_757 3_757 ?
N1 Cu1 O3 89.06(3) . 3_757 ?
O3 Cu1 O3 180.00(4) . 3_757 ?

loop_
_geom_bond_atom_site_label_1
_geom_bond_atom_site_label_2
_geom_bond_distance
_geom_bond_site_symmetry_2
_geom_bond_publ_flag
C1 O1 1.2367(14) . ?
C1 O2 1.2734(15) . ?
C1 C2 1.5214(17) . ?
C2 N1 1.4893(13) . ?
C2 H2A 0.9700 . ?
C2 H2B 0.9700 . ?
C3 N1 1.4895(14) . ?
C3 C4 1.5156(16) . ?
C3 H3A 0.9700 . ?
C3 H3B 0.9700 . ?
C4 C5 1.505(2) . ?
C4 H4A 0.9700 . ?
C4 H4B 0.9700 . ?
C5 O3 1.2377(14) . ?
C5 N3 1.3216(16) . ?
C6 N1 1.4832(13) . ?
C6 C7 1.5345(16) . ?
C6 H6A 0.9700 . ?
C6 H6B 0.9700 . ?
C7 C8 1.4619(19) . ?
C7 H7A 0.9700 . ?
C7 H7B 0.9700 . ?
C8 N2 1.128(2) . ?
N1 Cu1 2.0726(9) . ?
N3 H3C 0.94(2) . ?
N3 H3D 0.94(3) . ?
O2 Cu1 1.9362(8) . ?
O3 Cu1 2.4077(9) . ?
O4 H4C 0.91(2) . ?
O4 H4D 0.91(2) . ?
Cu1 O2 1.9362(8) 3_757 ?
Cu1 N1 2.0726(9) 3_757 ?
Cu1 O3 2.4077(9) 3_757 ?

loop_
_geom_hbond_atom_site_label_D
_geom_hbond_atom_site_label_H
_geom_hbond_atom_site_label_A
_geom_hbond_distance_DH
_geom_hbond_distance_HA
_geom_hbond_distance_DA
_geom_hbond_angle_DHA
_geom_hbond_site_symmetry_A
N3 H3C O4 0.94(2) 1.99(2) 2.930(2) 179(2) 2_746
N3 H3D O1 0.94(3) 2.09(3) 2.9909(18) 161(2) 1_655
O4 H4D O1 0.91(2) 1.972(12) 2.820(2) 154(2) .

loop_
_geom_torsion_atom_site_label_1
_geom_torsion_atom_site_label_2
_geom_torsion_atom_site_label_3
_geom_torsion_atom_site_label_4
_geom_torsion
_geom_torsion_site_symmetry_1
_geom_torsion_site_symmetry_2
_geom_torsion_site_symmetry_3
_geom_torsion_site_symmetry_4
_geom_torsion_publ_flag
O1 C1 C2 N1 -161.76(11) . . . . ?
O2 C1 C2 N1 19.78(14) . . . . ?
N1 C3 C4 C5 81.56(13) . . . . ?
C3 C4 C5 O3 -15.29(17) . . . . ?
C3 C4 C5 N3 164.61(13) . . . . ?
N1 C6 C7 C8 169.39(9) . . . . ?
C6 C7 C8 N2 -113(11) . . . . ?
C7 C6 N1 C2 -70.99(12) . . . . ?
C7 C6 N1 C3 50.07(12) . . . . ?
C7 C6 N1 Cu1 174.16(8) . . . . ?
C1 C2 N1 C6 -152.11(9) . . . . ?
C1 C2 N1 C3 84.17(11) . . . . ?
C1 C2 N1 Cu1 -31.61(10) . . . . ?
C4 C3 N1 C6 64.61(12) . . . . ?
C4 C3 N1 C2 -172.16(9) . . . . ?
C4 C3 N1 Cu1 -60.91(10) . . . . ?
O1 C1 O2 Cu1 -172.78(10) . . . . ?
C2 C1 O2 Cu1 5.61(13) . . . . ?
N3 C5 O3 Cu1 139.79(13) . . . . ?
C4 C5 O3 Cu1 -40.32(14) . . . . ?
C1 O2 Cu1 O2 -10(100) . . . 3_757 ?
C1 O2 Cu1 N1 159.97(8) . . . 3_757 ?
C1 O2 Cu1 N1 -20.03(8) . . . . ?
C1 O2 Cu1 O3 -110.70(8) . . . . ?
C1 O2 Cu1 O3 69.30(8) . . . 3_757 ?
C6 N1 Cu1 O2 147.99(7) . . . . ?
C2 N1 Cu1 O2 27.97(7) . . . . ?
C3 N1 Cu1 O2 -86.42(7) . . . . ?
C6 N1 Cu1 O2 -32.01(7) . . . 3_757 ?
C2 N1 Cu1 O2 -152.03(7) . . . 3_757 ?
C3 N1 Cu1 O2 93.58(7) . . . 3_757 ?
C6 N1 Cu1 N1 32(100) . . . 3_757 ?
C2 N1 Cu1 N1 -88(100) . . . 3_757 ?
C3 N1 Cu1 N1 157(100) . . . 3_757 ?
C6 N1 Cu1 O3 -119.56(7) . . . . ?
C2 N1 Cu1 O3 120.41(7) . . . . ?
C3 N1 Cu1 O3 6.03(7) . . . . ?
C6 N1 Cu1 O3 60.44(7) . . . 3_757 ?
C2 N1 Cu1 O3 -59.59(7) . . . 3_757 ?
C3 N1 Cu1 O3 -173.97(7) . . . 3_757 ?
C5 O3 Cu1 O2 127.52(9) . . . . ?
C5 O3 Cu1 O2 -52.48(9) . . . 3_757 ?
C5 O3 Cu1 N1 -136.39(9) . . . 3_757 ?
C5 O3 Cu1 N1 43.61(9) . . . . ?
C5 O3 Cu1 O3 40(100) . . . 3_757 ?
